data_7017730
loop_
_publ_author_name
'Brayshaw, Simon K.'
'Easun, Timothy L.'
'George, Michael W.'
'Griffin, Alexandra M. E.'
'Johnson, Andrew L.'
'Raithby, Paul R.'
'Savarese, Teresa L.'
'Schiffers, Stefanie'
'Warren, John E.'
'Warren, Mark R.'
'Teat, Simon J.'

_publ_section_title
;
 Photocrystallographic identification of metastable nitrito linkage
 isomers in a series of nickel(II) complexes.
;
_journal_issue 1
_journal_name_full 'Dalton transactions (Cambridge, England : 2003)'
_journal_page_first 90
_journal_page_last 97
_journal_paper_doi 10.1039/c1dt11379h
_journal_volume 41
_journal_year 2012
_chemical_formula_sum 'C14 H32 N6 Ni O4'
_chemical_formula_weight 407.17
_chemical_name_systematic
;
?
;
_space_group_IT_number 14
_symmetry_space_group_name_Hall '-P 2ybc'
_symmetry_space_group_name_H-M 'P 1 21/c 1'
_atom_sites_solution_hydrogens geom
_atom_sites_solution_primary direct
_atom_sites_solution_secondary difmap
_audit_conform_dict_location ftp://ftp.iucr.org/pub/cif_core.dic
_audit_conform_dict_name cif_core.dic
_audit_conform_dict_version 2.3
_audit_creation_date 2008-06-02T17:07:28-00:00
_audit_creation_method 'WinGX routine CIF_UPDATE'
_cell_angle_alpha 90
_cell_angle_beta 108.936(6)
_cell_angle_gamma 90
_cell_formula_units_Z 2
_cell_length_a 9.672(4)
_cell_length_b 8.366(4)
_cell_length_c 11.903(5)
_cell_measurement_temperature 90(2)
_cell_volume 911.0(7)
_computing_structure_refinement 'SHELXL-97 (Sheldrick, 1997)'
_diffrn_ambient_temperature 90(2)
_diffrn_measured_fraction_theta_full 0.938
_diffrn_measured_fraction_theta_max 0.938
_diffrn_radiation_monochromator graphite
_diffrn_radiation_wavelength 0.7749
_diffrn_reflns_av_R_equivalents 0.0649
_diffrn_reflns_av_unetI/netI 0.068
_diffrn_reflns_limit_h_max 13
_diffrn_reflns_limit_h_min -14
_diffrn_reflns_limit_k_max 12
_diffrn_reflns_limit_k_min -12
_diffrn_reflns_limit_l_max 16
_diffrn_reflns_limit_l_min -17
_diffrn_reflns_number 13361
_diffrn_reflns_theta_full 34.42
_diffrn_reflns_theta_max 34.42
_diffrn_reflns_theta_min 3.31
_exptl_absorpt_coefficient_mu 1.382
_exptl_absorpt_correction_type none
_exptl_crystal_density_diffrn 1.484
_exptl_crystal_density_method 'not measured'
_exptl_crystal_F_000 436
_exptl_crystal_size_max 0.1
_exptl_crystal_size_mid 0.08
_exptl_crystal_size_min 0.08
_refine_diff_density_max 0.636
_refine_diff_density_min -1.013
_refine_diff_density_rms 0.092
_refine_ls_extinction_method none
_refine_ls_goodness_of_fit_ref 1.095
_refine_ls_hydrogen_treatment constr
_refine_ls_matrix_type full
_refine_ls_number_parameters 150
_refine_ls_number_reflns 2778
_refine_ls_number_restraints 16
_refine_ls_restrained_S_all 1.133
_refine_ls_R_factor_all 0.0567
_refine_ls_R_factor_gt 0.0459
_refine_ls_shift/su_max 0
_refine_ls_shift/su_mean 0
_refine_ls_structure_factor_coef Fsqd
_refine_ls_weighting_details 'calc w=1/[\s^2^(Fo^2^)+(0.0112P)^2^+0.8550P] where P=(Fo^2^+2Fc^2^)/3'
_refine_ls_weighting_scheme calc
_refine_ls_wR_factor_gt 0.1066
_refine_ls_wR_factor_ref 0.1121
_reflns_number_gt 2289
_reflns_number_total 2778
_reflns_threshold_expression >2sigma(I)
_cod_data_source_file c1dt11379h.txt
_cod_data_source_block 1a
_cod_original_cell_volume 911.1(7)
_cod_database_code 7017730

loop_
_symmetry_equiv_pos_as_xyz
'x, y, z'
'-x, y+1/2, -z+1/2'
'-x, -y, -z'
'x, -y-1/2, z-1/2'

loop_
_atom_site_label
_atom_site_type_symbol
_atom_site_fract_x
_atom_site_fract_y
_atom_site_fract_z
_atom_site_U_iso_or_equiv
_atom_site_adp_type
_atom_site_occupancy
_atom_site_symmetry_multiplicity
_atom_site_calc_flag
_atom_site_refinement_flags
_atom_site_disorder_assembly
_atom_site_disorder_group
Ni1 Ni 0 0 0 0.01788(12) Uani 1 2 d SD . .
N2 N -0.1310(2) -0.1687(2) 0.04331(18) 0.0262(4) Uani 1 1 d D A .
H2E H -0.1593 -0.2453 -0.0152 0.031 Uiso 0.694(7) 1 calc PR A 1
H2F H -0.08 -0.2182 0.1136 0.031 Uiso 0.694(7) 1 calc PR A 1
H2G H -0.1194 -0.2687 0.0133 0.031 Uiso 0.306(7) 1 d PR A 2
H2H H -0.1018 -0.1765 0.1253 0.031 Uiso 0.306(7) 1 d PR A 2
N3 N -0.2026(2) 0.1504(2) -0.04536(15) 0.0200(3) Uani 1 1 d D A .
C5 C -0.3610(3) 0.4610(3) -0.1263(2) 0.0283(5) Uani 1 1 d D . .
H5A H -0.4544 0.5201 -0.1454 0.034 Uiso 0.694(7) 1 calc PR A 1
H5B H -0.2866 0.5346 -0.138 0.034 Uiso 0.694(7) 1 calc PR A 1
H5C H -0.2804 0.5155 -0.1453 0.034 Uiso 0.306(7) 1 calc PR A 2
H5D H -0.4466 0.5331 -0.1455 0.034 Uiso 0.306(7) 1 calc PR A 2
C6 C -0.3137(3) 0.4080(3) 0.0032(2) 0.0349(6) Uani 1 1 d D A .
H6A H -0.2822 0.5032 0.0545 0.042 Uiso 0.694(7) 1 calc PR A 1
H6B H -0.3991 0.3614 0.0198 0.042 Uiso 0.694(7) 1 calc PR A 1
H6C H -0.3869 0.3357 0.018 0.042 Uiso 0.306(7) 1 calc PR A 2
H6D H -0.2987 0.501 0.0572 0.042 Uiso 0.306(7) 1 calc PR A 2
C1 C -0.2627(4) -0.0861(5) 0.0555(4) 0.0292(10) Uani 0.694(7) 1 d PD A 1
H1A H -0.2362 -0.0302 0.133 0.035 Uiso 0.694(7) 1 calc PR A 1
H1B H -0.3392 -0.1659 0.0531 0.035 Uiso 0.694(7) 1 calc PR A 1
C2 C -0.3213(4) 0.0336(4) -0.0443(3) 0.0233(8) Uani 0.694(7) 1 d PD A 1
H2A H -0.3564 -0.0234 -0.1213 0.028 Uiso 0.694(7) 1 calc PR A 1
H2B H -0.405 0.0921 -0.0334 0.028 Uiso 0.694(7) 1 calc PR A 1
C3 C -0.2430(5) 0.2169(6) -0.1715(3) 0.0204(8) Uani 0.694(7) 1 d PD A 1
H3A H -0.2592 0.1262 -0.2277 0.024 Uiso 0.694(7) 1 calc PR A 1
H3B H -0.1593 0.2794 -0.1784 0.024 Uiso 0.694(7) 1 calc PR A 1
C4 C -0.3797(5) 0.3238(6) -0.2085(3) 0.0224(8) Uani 0.694(7) 1 d PD A 1
H4A H -0.3972 0.3636 -0.2903 0.027 Uiso 0.694(7) 1 calc PR A 1
H4B H -0.4659 0.2604 -0.208 0.027 Uiso 0.694(7) 1 calc PR A 1
C7 C -0.1901(5) 0.2862(5) 0.0361(3) 0.0238(8) Uani 0.694(7) 1 d PD A 1
H7A H -0.098 0.3433 0.0433 0.029 Uiso 0.694(7) 1 calc PR A 1
H7B H -0.1812 0.2428 0.1155 0.029 Uiso 0.694(7) 1 calc PR A 1
C1A C -0.2825(8) -0.1180(9) -0.0070(8) 0.0272(19) Uiso 0.306(7) 1 d PD A 2
H1C H -0.345 -0.1795 0.0288 0.033 Uiso 0.306(7) 1 calc PR A 2
H1D H -0.3179 -0.1362 -0.0939 0.033 Uiso 0.306(7) 1 calc PR A 2
C2A C -0.2884(8) 0.0593(8) 0.0199(7) 0.0200(17) Uiso 0.306(7) 1 d PD A 2
H2C H -0.3911 0.0964 -0.0063 0.024 Uiso 0.306(7) 1 calc PR A 2
H2D H -0.2457 0.078 0.1065 0.024 Uiso 0.306(7) 1 calc PR A 2
C3A C -0.2697(11) 0.1777(12) -0.1673(8) 0.019(2) Uiso 0.306(7) 1 d PD A 2
H3D H -0.3016 0.0739 -0.2073 0.023 Uiso 0.306(7) 1 calc PR A 2
H3C H -0.1964 0.2236 -0.2001 0.023 Uiso 0.306(7) 1 calc PR A 2
C4A C -0.4025(12) 0.2909(12) -0.1970(10) 0.024(3) Uiso 0.306(7) 1 d PD A 2
H4D H -0.4821 0.2388 -0.1751 0.029 Uiso 0.306(7) 1 calc PR A 2
H4C H -0.4387 0.3113 -0.2836 0.029 Uiso 0.306(7) 1 calc PR A 2
C7A C -0.1630(10) 0.3163(11) 0.0197(8) 0.020(2) Uiso 0.306(7) 1 d PD A 2
H7D H -0.1008 0.3795 -0.0154 0.024 Uiso 0.306(7) 1 calc PR A 2
H7C H -0.1092 0.3 0.1052 0.024 Uiso 0.306(7) 1 calc PR A 2
O1 O 0.0188(3) 0.0503(3) 0.25617(18) 0.0325(7) Uani 0.828(6) 1 d PD B 3
N1 N 0.0727(3) 0.0959(3) 0.17713(19) 0.0232(6) Uani 0.828(6) 1 d PD B 3
O2 O 0.1716(5) 0.2005(5) 0.2090(3) 0.0401(9) Uani 0.828(6) 1 d PD B 3
O1A O 0.0407(15) 0.0460(16) 0.1812(8) 0.039(4) Uiso 0.172(6) 1 d PD B 4
N1A N 0.1154(14) 0.1459(15) 0.2510(10) 0.032(3) Uiso 0.172(6) 1 d PD B 4
O2A O 0.208(2) 0.214(3) 0.223(2) 0.054(7) Uiso 0.172(6) 1 d PD B 4

loop_
_atom_site_aniso_label
_atom_site_aniso_U_11
_atom_site_aniso_U_22
_atom_site_aniso_U_33
_atom_site_aniso_U_23
_atom_site_aniso_U_13
_atom_site_aniso_U_12
Ni1 0.0164(2) 0.0200(2) 0.01682(17) 0.00063(13) 0.00475(13) -0.00006(15)
N2 0.0225(10) 0.0234(10) 0.0324(9) 0.0055(7) 0.0087(7) 0.0007(8)
N3 0.0207(9) 0.0194(8) 0.0211(8) 0.0014(6) 0.0084(6) -0.0007(7)
C5 0.0278(12) 0.0232(11) 0.0329(11) 0.0072(8) 0.0082(9) 0.0055(9)
C6 0.0407(15) 0.0334(13) 0.0238(10) -0.0073(9) 0.0010(9) 0.0127(11)
C1 0.0220(17) 0.0297(19) 0.040(2) 0.0150(16) 0.0160(14) 0.0058(14)
C2 0.0199(16) 0.0199(16) 0.0314(19) 0.0020(12) 0.0100(13) -0.0003(11)
C3 0.0204(18) 0.024(2) 0.0160(14) 0.0000(12) 0.0052(12) -0.0005(16)
C4 0.0209(19) 0.029(2) 0.0166(15) 0.0034(14) 0.0049(13) 0.0027(16)
C7 0.028(2) 0.0280(19) 0.0149(14) -0.0019(13) 0.0060(13) 0.0016(16)
O1 0.0380(13) 0.0400(13) 0.0201(10) 0.0020(8) 0.0101(8) 0.0055(10)
N1 0.0244(14) 0.0229(13) 0.0204(11) -0.0003(9) 0.0044(9) 0.0051(11)
O2 0.047(2) 0.0346(16) 0.0340(13) -0.0135(11) 0.0066(14) -0.0144(14)

loop_
_atom_type_symbol
_atom_type_description
_atom_type_scat_dispersion_real
_atom_type_scat_dispersion_imag
_atom_type_scat_source
C C 0.0033 0.0016 'International Tables Vol C Tables 4.2.6.8 and 6.1.1.4'
H H 0 0 'International Tables Vol C Tables 4.2.6.8 and 6.1.1.4'
N N 0.0061 0.0033 'International Tables Vol C Tables 4.2.6.8 and 6.1.1.4'
O O 0.0106 0.006 'International Tables Vol C Tables 4.2.6.8 and 6.1.1.4'
Ni Ni 0.3393 1.1124 'International Tables Vol C Tables 4.2.6.8 and 6.1.1.4'

loop_
_geom_angle_atom_site_label_1
_geom_angle_atom_site_label_2
_geom_angle_atom_site_label_3
_geom_angle
_geom_angle_site_symmetry_1
_geom_angle_site_symmetry_3
N2 Ni1 N2 180.00(12) 3 .
N2 Ni1 O1A 101.8(3) 3 .
N2 Ni1 O1A 78.2(3) . .
N2 Ni1 O1A 78.2(3) 3 3
N2 Ni1 O1A 101.8(3) . 3
O1A Ni1 O1A 180.0(9) . 3
N2 Ni1 N1 87.60(10) 3 .
N2 Ni1 N1 92.40(10) . .
O1A Ni1 N1 14.3(3) . .
O1A Ni1 N1 165.7(3) 3 .
N2 Ni1 N1 92.40(10) 3 3
N2 Ni1 N1 87.60(10) . 3
O1A Ni1 N1 165.7(3) . 3
O1A Ni1 N1 14.3(3) 3 3
N1 Ni1 N1 180.00(16) . 3
N2 Ni1 N3 83.38(8) 3 3
N2 Ni1 N3 96.62(8) . 3
O1A Ni1 N3 89.9(4) . 3
O1A Ni1 N3 90.1(4) 3 3
N1 Ni1 N3 89.50(8) . 3
N1 Ni1 N3 90.50(8) 3 3
N2 Ni1 N3 96.62(8) 3 .
N2 Ni1 N3 83.38(8) . .
O1A Ni1 N3 90.1(4) . .
O1A Ni1 N3 89.9(4) 3 .
N1 Ni1 N3 90.50(8) . .
N1 Ni1 N3 89.50(8) 3 .
N3 Ni1 N3 180.00(10) 3 .
C1A N2 C1 29.6(3) . .
C1A N2 Ni1 108.3(3) . .
C1 N2 Ni1 108.56(17) . .
C3A N3 C7 117.8(4) . .
C3A N3 C2 90.9(4) . .
C7 N3 C2 113.2(3) . .
C3A N3 C2A 117.8(5) . .
C7 N3 C2A 89.6(3) . .
C2 N3 C2A 29.0(3) . .
C3A N3 C3 16.1(4) . .
C7 N3 C3 107.8(2) . .
C2 N3 C3 106.9(2) . .
C2A N3 C3 132.8(4) . .
C3A N3 C7A 108.8(5) . .
C7 N3 C7A 16.6(3) . .
C2 N3 C7A 129.1(4) . .
C2A N3 C7A 106.1(4) . .
C3 N3 C7A 96.1(4) . .
C3A N3 Ni1 114.5(4) . .
C7 N3 Ni1 113.31(18) . .
C2 N3 Ni1 104.01(16) . .
C2A N3 Ni1 100.1(3) . .
C3 N3 Ni1 111.44(17) . .
C7A N3 Ni1 108.8(3) . .
C4 C5 C6 112.0(2) . .
C4 C5 C4A 13.8(4) . .
C6 C5 C4A 102.1(4) . .
C7 C6 C5 114.1(2) . .
C7 C6 C7A 16.3(3) . .
C5 C6 C7A 103.1(4) . .
N2 C1 C2 110.0(3) . .
N3 C2 C1 110.0(3) . .
N3 C3 C4 114.5(3) . .
C5 C4 C3 110.6(3) . .
N3 C7 C6 117.2(3) . .
N2 C1A C2A 107.4(6) . .
N3 C2A C1A 108.6(6) . .
N3 C3A C4A 114.1(8) . .
C3A C4A C5 111.6(8) . .
N3 C7A C6 107.2(5) . .
O2 N1 O1 116.0(3) . .
O2 N1 Ni1 121.9(2) . .
O1 N1 Ni1 122.1(2) . .
N1A O1A Ni1 133.6(9) . .
O2A N1A O1A 117.7(11) . .

loop_
_geom_bond_atom_site_label_1
_geom_bond_atom_site_label_2
_geom_bond_distance
_geom_bond_site_symmetry_2
Ni1 N2 2.071(2) 3
Ni1 N2 2.071(2) .
Ni1 O1A 2.099(9) .
Ni1 O1A 2.099(9) 3
Ni1 N1 2.150(2) .
Ni1 N1 2.150(2) 3
Ni1 N3 2.243(2) 3
Ni1 N3 2.243(2) .
N2 C1A 1.454(8) .
N2 C1 1.498(4) .
N3 C3A 1.403(9) .
N3 C7 1.472(4) .
N3 C2 1.511(4) .
N3 C2A 1.513(7) .
N3 C3 1.528(4) .
N3 C7A 1.575(9) .
C5 C4 1.480(5) .
C5 C6 1.525(3) .
C5 C4A 1.635(10) .
C6 C7 1.522(4) .
C6 C7A 1.601(9) .
C1 C2 1.516(5) .
C3 C4 1.538(5) .
C1A C2A 1.522(10) .
C3A C4A 1.542(12) .
O1 N1 1.273(3) .
N1 O2 1.261(5) .
O1A N1A 1.233(9) .
N1A O2A 1.198(10) .

loop_
_geom_hbond_atom_site_label_D
_geom_hbond_atom_site_label_H
_geom_hbond_atom_site_label_A
_geom_hbond_distance_DH
_geom_hbond_distance_HA
_geom_hbond_distance_DA
_geom_hbond_angle_DHA
_geom_hbond_site_symmetry_A
N2 H2E O2 0.92 2.3 2.912(4) 123.5 3
N2 H2F O1 0.92 2.43 3.274(3) 152.4 2_545

loop_
_geom_torsion_atom_site_label_1
_geom_torsion_atom_site_label_2
_geom_torsion_atom_site_label_3
_geom_torsion_atom_site_label_4
_geom_torsion
_geom_torsion_site_symmetry_1
N2 Ni1 N2 C1A 10E1(8) 3
O1A Ni1 N2 C1A 106.4(6) .
O1A Ni1 N2 C1A -73.6(6) 3
N1 Ni1 N2 C1A 105.1(4) .
N1 Ni1 N2 C1A -74.9(4) 3
N3 Ni1 N2 C1A -165.1(4) 3
N3 Ni1 N2 C1A 14.9(4) .
N2 Ni1 N2 C1 7E1(8) 3
O1A Ni1 N2 C1 75.2(5) .
O1A Ni1 N2 C1 -104.8(5) 3
N1 Ni1 N2 C1 73.9(2) .
N1 Ni1 N2 C1 -106.1(2) 3
N3 Ni1 N2 C1 163.6(2) 3
N3 Ni1 N2 C1 -16.4(2) .
N2 Ni1 N3 C3A 70.5(5) 3
N2 Ni1 N3 C3A -109.5(5) .
O1A Ni1 N3 C3A 172.4(6) .
O1A Ni1 N3 C3A -7.6(6) 3
N1 Ni1 N3 C3A 158.1(5) .
N1 Ni1 N3 C3A -21.9(5) 3
N3 Ni1 N3 C3A -14E1(10) 3
N2 Ni1 N3 C7 -68.5(2) 3
N2 Ni1 N3 C7 111.5(2) .
O1A Ni1 N3 C7 33.4(4) .
O1A Ni1 N3 C7 -146.6(4) 3
N1 Ni1 N3 C7 19.1(3) .
N1 Ni1 N3 C7 -160.9(3) 3
N3 Ni1 N3 C7 8E1(10) 3
N2 Ni1 N3 C2 168.10(17) 3
N2 Ni1 N3 C2 -11.90(17) .
O1A Ni1 N3 C2 -90.0(4) .
O1A Ni1 N3 C2 90.0(4) 3
N1 Ni1 N3 C2 -104.26(19) .
N1 Ni1 N3 C2 75.74(19) 3
N3 Ni1 N3 C2 -4E1(10) 3
N2 Ni1 N3 C2A -162.5(3) 3
N2 Ni1 N3 C2A 17.5(3) .
O1A Ni1 N3 C2A -60.5(5) .
O1A Ni1 N3 C2A 119.5(5) 3
N1 Ni1 N3 C2A -74.8(3) .
N1 Ni1 N3 C2A 105.2(3) 3
N3 Ni1 N3 C2A -1E1(10) 3
N2 Ni1 N3 C3 53.3(2) 3
N2 Ni1 N3 C3 -126.7(2) .
O1A Ni1 N3 C3 155.2(4) .
O1A Ni1 N3 C3 -24.8(4) 3
N1 Ni1 N3 C3 140.9(2) .
N1 Ni1 N3 C3 -39.1(2) 3
N3 Ni1 N3 C3 -16E1(10) 3
N2 Ni1 N3 C7A -51.4(4) 3
N2 Ni1 N3 C7A 128.6(4) .
O1A Ni1 N3 C7A 50.5(5) .
O1A Ni1 N3 C7A -129.5(5) 3
N1 Ni1 N3 C7A 36.2(4) .
N1 Ni1 N3 C7A -143.8(4) 3
N3 Ni1 N3 C7A 10E1(10) 3
C4 C5 C6 C7 46.4(4) .
C4A C5 C6 C7 56.4(5) .
C4 C5 C6 C7A 59.1(5) .
C4A C5 C6 C7A 69.2(6) .
C1A N2 C1 C2 -51.6(7) .
Ni1 N2 C1 C2 43.1(4) .
C3A N3 C2 C1 153.7(5) .
C7 N3 C2 C1 -85.3(3) .
C2A N3 C2 C1 -47.4(6) .
C3 N3 C2 C1 156.2(3) .
C7A N3 C2 C1 -90.9(6) .
Ni1 N3 C2 C1 38.2(3) .
N2 C1 C2 N3 -56.2(4) .
C3A N3 C3 C4 76.7(17) .
C7 N3 C3 C4 -54.1(4) .
C2 N3 C3 C4 67.9(4) .
C2A N3 C3 C4 52.6(6) .
C7A N3 C3 C4 -66.1(5) .
Ni1 N3 C3 C4 -179.0(3) .
C6 C5 C4 C3 -51.6(4) .
C4A C5 C4 C3 -97(2) .
N3 C3 C4 C5 58.1(5) .
C3A N3 C7 C6 34.3(6) .
C2 N3 C7 C6 -69.9(4) .
C2A N3 C7 C6 -87.3(4) .
C3 N3 C7 C6 48.1(4) .
C7A N3 C7 C6 94.5(15) .
Ni1 N3 C7 C6 171.9(3) .
C5 C6 C7 N3 -46.3(5) .
C7A C6 C7 N3 -96.3(14) .
C1 N2 C1A C2A 50.2(6) .
Ni1 N2 C1A C2A -45.2(7) .
C3A N3 C2A C1A 78.2(8) .
C7 N3 C2A C1A -160.2(6) .
C2 N3 C2A C1A 54.1(6) .
C3 N3 C2A C1A 85.6(7) .
C7A N3 C2A C1A -159.7(6) .
Ni1 N3 C2A C1A -46.6(6) .
N2 C1A C2A N3 64.9(8) .
C7 N3 C3A C4A -38.8(9) .
C2 N3 C3A C4A 78.2(7) .
C2A N3 C3A C4A 66.8(9) .
C3 N3 C3A C4A -93.4(19) .
C7A N3 C3A C4A -54.0(8) .
Ni1 N3 C3A C4A -175.9(6) .
N3 C3A C4A C5 54.3(9) .
C4 C5 C4A C3A 76(2) .
C6 C5 C4A C3A -60.9(7) .
C3A N3 C7A C6 64.0(7) .
C7 N3 C7A C6 -61.9(13) .
C2 N3 C7A C6 -43.4(7) .
C2A N3 C7A C6 -63.8(6) .
C3 N3 C7A C6 74.2(5) .
Ni1 N3 C7A C6 -170.7(4) .
C7 C6 C7A N3 59.9(12) .
C5 C6 C7A N3 -74.2(5) .
N2 Ni1 N1 O2 -6.8(3) 3
N2 Ni1 N1 O2 173.2(3) .
O1A Ni1 N1 O2 168(2) .
O1A Ni1 N1 O2 -12(2) 3
N1 Ni1 N1 O2 133(14) 3
N3 Ni1 N1 O2 76.6(3) 3
N3 Ni1 N1 O2 -103.4(3) .
N2 Ni1 N1 O1 173.4(2) 3
N2 Ni1 N1 O1 -6.6(2) .
O1A Ni1 N1 O1 -11.8(18) .
O1A Ni1 N1 O1 168.2(18) 3
N1 Ni1 N1 O1 -47(14) 3
N3 Ni1 N1 O1 -103.2(2) 3
N3 Ni1 N1 O1 76.8(2) .
N2 Ni1 O1A N1A 2.4(18) 3
N2 Ni1 O1A N1A -177.6(18) .
O1A Ni1 O1A N1A 14E1(5) 3
N1 Ni1 O1A N1A -2.9(10) .
N1 Ni1 O1A N1A 177.1(10) 3
N3 Ni1 O1A N1A 85.6(17) 3
N3 Ni1 O1A N1A -94.4(17) .
Ni1 O1A N1A O2A -18(3) .
